data_9014227
loop_
_publ_author_name
'Grice, J. D.'
'Pring, A.'

_publ_section_title
;
 Veatchite: structural relationships of the three polytypes
 Note: low-T, low-P polytype veatchite-1A
;
_journal_name_full 'American Mineralogist'
_journal_page_first 489
_journal_page_last 495
_journal_paper_doi 10.2138/am.2012.3889
_journal_volume 97
_journal_year 2012
_chemical_compound_source 'Emet deposit, Kutahya, Turkey'
_chemical_formula_sum 'B11 Ca0.087 H7 O22 Sr1.913'
_chemical_name_mineral Veatchite
_space_group_IT_number 2
_symmetry_space_group_name_Hall '-P 1'
_symmetry_space_group_name_H-M 'P -1'
_cell_angle_alpha 87.860
_cell_angle_beta 82.6960
_cell_angle_gamma 60.476
_cell_formula_units_Z 2
_cell_length_a 6.6378
_cell_length_b 6.7387
_cell_length_c 20.982
_cell_volume 809.684
_database_code_amcsd 0018910
_exptl_crystal_density_diffrn 2.662
_cod_original_formula_sum '(Sr1.913 Ca.087) B11 O22 H7'
_cod_database_code 9014227

loop_
_space_group_symop_operation_xyz
x,y,z
-x,-y,-z

loop_
_atom_site_aniso_label
_atom_site_aniso_U_11
_atom_site_aniso_U_22
_atom_site_aniso_U_33
_atom_site_aniso_U_12
_atom_site_aniso_U_13
_atom_site_aniso_U_23
Sr1 0.00903 0.00682 0.01586 -0.00468 -0.00124 -0.00015
Ca1 0.00903 0.00682 0.01586 -0.00468 -0.00124 -0.00015
Sr2 0.00905 0.00690 0.01463 -0.00472 -0.00179 0.00060
Ca2 0.00905 0.00690 0.01463 -0.00472 -0.00179 0.00060
B1 0.00660 0.00680 0.01580 -0.00460 -0.00140 0.00000
B2 0.01790 0.01110 0.01390 -0.00780 -0.00140 -0.00020
B3 0.02270 0.00880 0.01470 -0.00700 -0.00210 0.00060
B4 0.00910 0.00930 0.01140 -0.00640 -0.00210 0.00100
B5 0.00860 0.00410 0.01730 -0.00360 -0.00310 0.00110
B6 0.01950 0.01220 0.01730 -0.00720 -0.00180 0.00090
B7 0.00950 0.01000 0.01270 -0.00580 -0.00070 -0.00030
B8 0.00670 0.00470 0.01460 -0.00300 -0.00200 -0.00130
B9 0.00910 0.00420 0.01500 -0.00400 -0.00160 -0.00090
B10 0.00870 0.00230 0.01300 -0.00310 -0.00190 0.00060
B11 0.00550 0.00540 0.01360 -0.00240 -0.00100 -0.00010
O1 0.00690 0.00530 0.02210 -0.00420 -0.00110 0.00020
O2 0.00510 0.00490 0.02330 -0.00280 -0.00330 0.00020
O3 0.00670 0.00470 0.02520 -0.00280 -0.00430 0.00210
O4 0.01880 0.00730 0.01370 -0.00520 -0.00140 0.00050
O5 0.02010 0.00800 0.01260 -0.00500 0.00010 -0.00100
O-h6 0.05220 0.00990 0.01420 -0.00620 -0.00130 0.00270
O7 0.01690 0.00660 0.01160 -0.00340 -0.00170 0.00130
O8 0.02260 0.00720 0.01280 -0.00670 -0.00400 0.00120
O-h9 0.05400 0.00830 0.01480 -0.00300 -0.00120 -0.00070
O10 0.00710 0.00810 0.02120 -0.00400 -0.00110 -0.00030
O11 0.00770 0.00810 0.01700 -0.00460 -0.00270 0.00200
O12 0.00980 0.00660 0.02390 -0.00540 -0.00410 0.00160
O13 0.00980 0.00580 0.01860 -0.00550 -0.00060 -0.00130
O14 0.00790 0.00580 0.02230 -0.00490 -0.00150 0.00060
O-h15 0.03310 0.01030 0.02010 -0.00670 -0.00090 -0.00210
O-h16 0.05930 0.01070 0.02040 -0.00630 0.00160 -0.00080
O-h17 0.05260 0.01280 0.01450 -0.00990 -0.00300 0.00230
O18 0.00950 0.00740 0.02360 -0.00630 -0.00170 -0.00090
O19 0.00740 0.00720 0.02530 -0.00530 -0.00300 -0.00020
O20 0.00930 0.00390 0.01430 -0.00320 -0.00400 0.00060
O21 0.00980 0.00420 0.01680 -0.00330 -0.00320 -0.00080
OW22 0.05990 0.01530 0.01560 -0.00960 0.00110 0.00120

loop_
_atom_site_label
_atom_site_fract_x
_atom_site_fract_y
_atom_site_fract_z
_atom_site_occupancy
_atom_site_U_iso_or_equiv
_atom_site_type_symbol
_atom_site_attached_hydrogens
Sr1 0.31005 0.34956 0.05959 0.96600 0.01025 Sr 0
Ca1 0.31005 0.34956 0.05959 0.03400 0.01025 Ca 0
Sr2 0.34464 0.84380 0.44782 0.94700 0.00983 Sr 0
Ca2 0.34464 0.84380 0.44782 0.05300 0.00983 Ca 0
B1 0.26610 0.34530 0.42679 1.00000 0.00910 B 0
B2 0.65470 0.49890 0.19080 1.00000 0.01410 B 0
B3 -0.12290 0.94610 0.30662 1.00000 0.01580 B 0
B4 0.20770 0.93940 0.06618 1.00000 0.00900 B 0
B5 -0.13710 0.43110 0.43125 1.00000 0.00970 B 0
B6 0.23220 0.32990 0.21354 1.00000 0.01670 B 0
B7 -0.10800 0.85500 0.07135 1.00000 0.01030 B 0
B8 0.04250 0.26060 0.59149 1.00000 0.00850 B 0
B9 0.80300 0.25450 0.09105 1.00000 0.00910 B 0
B10 0.28600 0.83960 0.59119 1.00000 0.00780 B 0
B11 0.62420 0.67570 0.08682 1.00000 0.00830 B 0
O1 0.48510 0.17270 0.43212 1.00000 0.01090 O 0
O2 0.09960 0.27310 0.42602 1.00000 0.01070 O 0
O3 0.19630 0.57130 0.42408 1.00000 0.01200 O 0
O4 0.76940 0.28610 0.16202 1.00000 0.01390 O 0
O5 0.57500 0.69330 0.15660 1.00000 0.01460 O 0
O-h6 0.61430 0.52530 0.25625 1.00000 0.02970 O 0
O7 0.24430 0.84540 0.66116 1.00000 0.01280 O 0
O8 -0.03500 0.74610 0.33865 1.00000 0.01430 O 0
O-h9 -0.08550 0.92800 0.24113 1.00000 0.03140 O 0
O10 0.05150 0.16650 0.06762 1.00000 0.01200 O 0
O11 0.43960 0.87270 0.05696 1.00000 0.01050 O 0
O12 0.12900 0.78370 0.07103 1.00000 0.01260 O 0
O13 0.30280 0.63110 0.56376 1.00000 0.01080 O 0
O14 0.79270 0.65820 0.43436 1.00000 0.01140 O 0
O-h15 0.33920 0.14440 0.17376 1.00000 0.02310 O 0
O-h16 0.20620 0.32210 0.27883 1.00000 0.03560 O 0
O-h17 0.15590 0.52540 0.17982 1.00000 0.02950 O 0
O18 0.84510 0.68190 0.06545 1.00000 0.01260 O 0
O19 0.73530 0.08240 0.07612 1.00000 0.01250 O 0
O20 0.10690 0.04150 0.56264 1.00000 0.00900 O 0
O21 0.65230 0.46460 0.06122 1.00000 0.01020 O 0
OW22 0.36960 0.89740 0.33220 1.00000 0.03480 O 0
H6 0.65600 0.43600 0.27390 1.00000 0.01100 H 0
H9 -0.15500 0.05300 0.22400 1.00000 0.05200 H 0
H15 0.41400 0.01600 0.18520 1.00000 0.02100 H 0
H16 0.15000 0.43900 0.28910 1.00000 0.03900 H 0
H17 0.06700 0.68900 0.21200 1.00000 0.10000 H 0
H221 0.41800 0.81400 0.30700 1.00000 0.05900 H 0
H222 0.32000 0.01100 0.31350 1.00000 0.03900 H 0

loop_
_cod_changelog_entry_id
_cod_changelog_entry_author
_cod_changelog_entry_date
_cod_changelog_entry_text
1
;cod-tools version 3.8.0
Id: cif_guess_AMCSD_atom_types 9574 2023-05-10 09:00:05Z saulius
;
2023-05-10T18:55:01+03:00
;Derived atom types and hydrogen counts
from atom names that follow the AMCSD naming convention
(Wat == water, O-H == hydroxyl).
;

loop_
_cod_related_entry_id
_cod_related_entry_database
_cod_related_entry_code
1 AMCSD 0018910
